data_7159198
loop_
_publ_author_name
'Singh, Gurdeep'
'Sharma, Sonam'
'Pandey, Rajat'
'Rekha, ?'
'Vijaya Anand, Ramasamy'

_publ_section_title
;
 Construction of heterocycle-fused tetrahydrocarbazoles through a formal
 [3 + 3]-annulation of 2-indolylmethanols with <i>para</i>-quinone
 methides.
;
_journal_issue 12
_journal_name_full 'Organic &amp; biomolecular chemistry'
_journal_page_first 2493
_journal_page_last 2498
_journal_paper_doi 10.1039/d3ob00124e
_journal_volume 21
_journal_year 2023
_chemical_formula_moiety 'C41 H40 N O S'
_chemical_formula_sum 'C42 H43 Cl2 N O S'
_chemical_formula_weight 680.73
_space_group_crystal_system triclinic
_space_group_IT_number 2
_space_group_name_Hall '-P 1'
_space_group_name_H-M_alt 'P -1'
_atom_sites_solution_hydrogens geom
_atom_sites_solution_primary dual
_audit_creation_date 2022-07-29
_audit_creation_method
;
Olex2 1.3
(compiled 2020.11.12 svn.r5f609507 for OlexSys, GUI svn.r6272)
;
_audit_update_record
;
2022-08-02 deposited with the CCDC.	2023-02-28 downloaded from the CCDC.
;
_cell_angle_alpha 109.223(4)
_cell_angle_beta 90.262(4)
_cell_angle_gamma 104.830(4)
_cell_formula_units_Z 2
_cell_length_a 9.2987(4)
_cell_length_b 12.1896(5)
_cell_length_c 17.6436(8)
_cell_measurement_reflns_used 3732
_cell_measurement_temperature 298.0(1)
_cell_measurement_theta_max 22.9750
_cell_measurement_theta_min 2.9430
_cell_volume 1816.78(15)
_computing_cell_refinement 'CrysAlisPro 1.171.41.93a (Rigaku OD, 2020)'
_computing_data_collection 'CrysAlisPro 1.171.41.93a (Rigaku OD, 2020)'
_computing_data_reduction 'CrysAlisPro 1.171.41.93a (Rigaku OD, 2020)'
_computing_molecular_graphics 'Olex2 1.3 (Dolomanov et al., 2009)'
_computing_publication_material 'Olex2 1.3 (Dolomanov et al., 2009)'
_computing_structure_refinement 'SHELXL 2014/7 (Sheldrick, 2015)'
_computing_structure_solution 'SHELXT 2014/4 (Sheldrick, 2014)'
_diffrn_ambient_temperature 298.0(1)
_diffrn_detector 'CCD plate'
_diffrn_measured_fraction_theta_full 0.998
_diffrn_measured_fraction_theta_max 0.998
_diffrn_measurement_details
;
List of Runs (angles in degrees, time in seconds):

  # Type    Start    End  Width  t~exp~   \w     \q     \k     \f   Frames
#--------------------------------------------------------------------------
  1  \w    -69.00 118.20   0.30   15.00    --   29.89  54.00 -90.00  624
  2  \w    -69.00 118.20   0.30   15.00    --   29.89  54.00   0.00  624
  3  \w    -69.00 118.20   0.30   15.00    --   29.89  54.00   0.00  624
  4  \w    -69.00 118.20   0.30   15.00    --   29.89  54.00 150.00  624
  5  \w    -69.00  54.00   0.30   15.00    --   29.89  54.00  60.00  410
;
_diffrn_measurement_device 'two-circle diffractometer'
_diffrn_measurement_device_type 'XtaLAB Mini (ROW)'
_diffrn_measurement_method '\w scans'
_diffrn_orient_matrix_type 'CrysAlisPro convention (1999,Acta A55,543-557)'
_diffrn_orient_matrix_UB_11 -0.0062293000
_diffrn_orient_matrix_UB_12 -0.0624508000
_diffrn_orient_matrix_UB_13 -0.0185289000
_diffrn_orient_matrix_UB_21 0.0601547000
_diffrn_orient_matrix_UB_22 0.0138839000
_diffrn_orient_matrix_UB_23 -0.0228813000
_diffrn_orient_matrix_UB_31 0.0512700000
_diffrn_orient_matrix_UB_32 0.0031294000
_diffrn_orient_matrix_UB_33 0.0310345000
_diffrn_radiation_monochromator graphite
_diffrn_radiation_probe x-ray
_diffrn_radiation_type 'Mo K\a'
_diffrn_radiation_wavelength 0.71073
_diffrn_reflns_av_R_equivalents 0.0417
_diffrn_reflns_av_unetI/netI 0.0327
_diffrn_reflns_Laue_measured_fraction_full 0.998
_diffrn_reflns_Laue_measured_fraction_max 0.998
_diffrn_reflns_limit_h_max 11
_diffrn_reflns_limit_h_min -11
_diffrn_reflns_limit_k_max 14
_diffrn_reflns_limit_k_min -14
_diffrn_reflns_limit_l_max 21
_diffrn_reflns_limit_l_min -21
_diffrn_reflns_number 25964
_diffrn_reflns_point_group_measured_fraction_full 0.998
_diffrn_reflns_point_group_measured_fraction_max 0.998
_diffrn_reflns_theta_full 25.000
_diffrn_reflns_theta_max 25.054
_diffrn_reflns_theta_min 2.457
_diffrn_source 'fine-focus sealed X-ray tube'
_diffrn_source_type 'Rigaku (Mo) X-ray Source'
_exptl_absorpt_coefficient_mu 0.270
_exptl_absorpt_correction_T_max 1.00000
_exptl_absorpt_correction_T_min 0.72739
_exptl_absorpt_correction_type multi-scan
_exptl_absorpt_process_details
;
CrysAlisPro 1.171.41.93a (Rigaku Oxford Diffraction, 2020)
Empirical absorption correction using spherical harmonics,
implemented in SCALE3 ABSPACK scaling algorithm.
;
_exptl_crystal_colour 'clear light colourless'
_exptl_crystal_colour_lustre clear
_exptl_crystal_colour_modifier light
_exptl_crystal_colour_primary colourless
_exptl_crystal_density_diffrn 1.244
_exptl_crystal_description block
_exptl_crystal_F_000 720
_exptl_crystal_size_max 0.1
_exptl_crystal_size_mid 0.1
_exptl_crystal_size_min 0.1
_refine_diff_density_max 0.447
_refine_diff_density_min -0.219
_refine_diff_density_rms 0.048
_refine_ls_extinction_method none
_refine_ls_goodness_of_fit_ref 1.064
_refine_ls_hydrogen_treatment constr
_refine_ls_matrix_type full
_refine_ls_number_parameters 404
_refine_ls_number_reflns 6428
_refine_ls_number_restraints 0
_refine_ls_restrained_S_all 1.064
_refine_ls_R_factor_all 0.0754
_refine_ls_R_factor_gt 0.0575
_refine_ls_shift/su_max 0.000
_refine_ls_shift/su_mean 0.000
_refine_ls_structure_factor_coef Fsqd
_refine_ls_weighting_details 'w=1/[\s^2^(Fo^2^)+(0.1020P)^2^+0.2820P] where P=(Fo^2^+2Fc^2^)/3'
_refine_ls_weighting_scheme calc
_refine_ls_wR_factor_gt 0.1586
_refine_ls_wR_factor_ref 0.1808
_reflns_Friedel_coverage 0.000
_reflns_number_gt 4714
_reflns_number_total 6428
_reflns_threshold_expression 'I > 2\s(I)'
_cod_data_source_file d3ob00124e2.cif
_cod_data_source_block xxgs-78_rt
_cod_depositor_comments 'Adding full bibliography for 7159197--7159199.cif.'
_cod_database_code 7159198
_shelx_shelxl_version_number 2014/7
_chemical_oxdiff_formula C42H42Cl2N1O1S1
_shelx_space_group_comment
;
The symmetry employed for this shelxl refinement is uniquely defined
by the following loop, which should always be used as a source of
symmetry information in preference to the above space-group names.
They are only intended as comments.
;
_shelx_estimated_absorpt_t_max 0.974
_shelx_estimated_absorpt_t_min 0.974
_reflns_odcompleteness_completeness 99.94
_reflns_odcompleteness_iscentric 1
_reflns_odcompleteness_theta 24.97
_olex2_refinement_description
;
1. Fixed Uiso
 At 1.2 times of:
  All C(H) groups
 At 1.5 times of:
  All C(H,H,H) groups
2.a Ternary CH refined with riding coordinates:
 C15(H15)
2.b Aromatic/amide H refined with riding coordinates:
 C9(H9), C7(H7), C41(H41), C24(H24), C35(H35), C31(H31), C37(H37), C38(H38),
 C40(H40), C39(H39), C32(H32), C25(H25), C27(H27), C34(H34), C17(H17), C26(H26),
  C18(H18), C33(H33)
2.c Idealised Me refined as rotating group:
 C29(H29A,H29B,H29C), C6(H6A,H6B,H6C), C14(H14A,H14B,H14C), C12(H12A,H12B,
 H12C), C5(H5A,H5B,H5C), C4(H4A,H4B,H4C), C13(H13A,H13B,H13C)
;
_smtbx_masks_void_probe_radius 1.2
_smtbx_masks_void_truncation_radius 1.2
_olex2_submission_special_instructions 'No special instructions were received'
_oxdiff_exptl_absorpt_empirical_details
;
Empirical correction (ABSPACK) includes:
- Absorption correction using spherical harmonics
- Frame scaling
;
_oxdiff_exptl_absorpt_empirical_full_max 1.273
_oxdiff_exptl_absorpt_empirical_full_min 0.863

loop_
_space_group_symop_operation_xyz
'x, y, z'
'-x, -y, -z'

loop_
_atom_site_label
_atom_site_type_symbol
_atom_site_fract_x
_atom_site_fract_y
_atom_site_fract_z
_atom_site_U_iso_or_equiv
_atom_site_adp_type
_atom_site_occupancy
_atom_site_site_symmetry_order
_atom_site_calc_flag
_atom_site_refinement_flags_posn
_atom_site_refinement_flags_adp
_atom_site_refinement_flags_occupancy
_atom_site_disorder_assembly
_atom_site_disorder_group
S1 S 0.74281(7) 0.69017(5) 0.97489(3) 0.0578(2) Uani 1 1 d . . . . .
O1 O 0.8071(2) 0.97466(16) 0.60921(12) 0.0787(6) Uani 1 1 d . . . . .
N1 N 0.7249(2) 0.33574(15) 0.69559(10) 0.0459(4) Uani 1 1 d . . . . .
C22 C 0.8614(2) 0.52848(18) 0.72219(12) 0.0407(4) Uani 1 1 d . . . . .
C21 C 0.7542(2) 0.45410(17) 0.74971(12) 0.0400(4) Uani 1 1 d . . . . .
C23 C 0.9047(2) 0.45466(19) 0.64945(12) 0.0438(5) Uani 1 1 d . . . . .
C20 C 0.6827(2) 0.48963(18) 0.82796(12) 0.0411(4) Uani 1 1 d . . . . .
C8 C 0.8953(2) 0.74169(18) 0.71969(12) 0.0439(5) Uani 1 1 d . . . . .
C30 C 0.7089(2) 0.40869(18) 0.87637(12) 0.0438(5) Uani 1 1 d . . . . .
C36 C 0.5162(2) 0.48212(18) 0.81264(12) 0.0437(5) Uani 1 1 d . . . . .
C9 C 1.0011(2) 0.84987(19) 0.72785(13) 0.0482(5) Uani 1 1 d . . . . .
H9 H 1.0926 0.8679 0.7571 0.058 Uiso 1 1 calc R U . . .
C15 C 0.9271(2) 0.66125(18) 0.76505(12) 0.0441(5) Uani 1 1 d . . . . .
H15 H 1.0359 0.6757 0.7715 0.053 Uiso 1 1 calc R U . . .
C16 C 0.8757(2) 0.69624(18) 0.84876(12) 0.0454(5) Uani 1 1 d . . . . .
C7 C 0.7598(2) 0.71493(18) 0.67489(12) 0.0461(5) Uani 1 1 d . . . . .
H7 H 0.6882 0.6432 0.6697 0.055 Uiso 1 1 calc R U . . .
C2 C 0.7268(2) 0.79121(19) 0.63738(13) 0.0478(5) Uani 1 1 d . . . . .
C19 C 0.7684(2) 0.62053(18) 0.87490(12) 0.0432(5) Uani 1 1 d . . . . .
C1 C 0.8383(3) 0.89952(19) 0.64771(14) 0.0518(5) Uani 1 1 d . . . . .
C41 C 0.4513(2) 0.4583(2) 0.73554(13) 0.0507(5) Uani 1 1 d . . . . .
H41 H 0.5084 0.4439 0.6920 0.061 Uiso 1 1 calc R U . . .
C10 C 0.9754(3) 0.93214(19) 0.69395(13) 0.0504(5) Uani 1 1 d . . . . .
C28 C 0.8171(2) 0.33514(19) 0.63461(12) 0.0458(5) Uani 1 1 d . . . . .
C24 C 1.0134(3) 0.4777(2) 0.59724(13) 0.0544(6) Uani 1 1 d . . . . .
H24 H 1.0724 0.5557 0.6060 0.065 Uiso 1 1 calc R U . . .
C35 C 0.5963(3) 0.3258(2) 0.89519(14) 0.0559(6) Uani 1 1 d . . . . .
H35 H 0.4971 0.3193 0.8812 0.067 Uiso 1 1 calc R U . . .
C31 C 0.8559(2) 0.4166(2) 0.89868(13) 0.0518(5) Uani 1 1 d . . . . .
H31 H 0.9332 0.4726 0.8872 0.062 Uiso 1 1 calc R U . . .
C37 C 0.4268(3) 0.5044(2) 0.87613(14) 0.0557(6) Uani 1 1 d . . . . .
H37 H 0.4671 0.5210 0.9283 0.067 Uiso 1 1 calc R U . . .
C38 C 0.2789(3) 0.5022(2) 0.86287(16) 0.0618(6) Uani 1 1 d . . . . .
H38 H 0.2212 0.5177 0.9061 0.074 Uiso 1 1 calc R U . . .
C40 C 0.3034(3) 0.4558(2) 0.72255(15) 0.0610(6) Uani 1 1 d . . . . .
H40 H 0.2624 0.4395 0.6705 0.073 Uiso 1 1 calc R U . . .
C39 C 0.2168(3) 0.4770(2) 0.78564(16) 0.0610(6) Uani 1 1 d . . . . .
H39 H 0.1172 0.4746 0.7766 0.073 Uiso 1 1 calc R U . . .
C32 C 0.8900(3) 0.3436(2) 0.93745(15) 0.0608(6) Uani 1 1 d . . . . .
H32 H 0.9892 0.3501 0.9513 0.073 Uiso 1 1 calc R U . . .
C29 C 0.6155(3) 0.2277(2) 0.69835(15) 0.0606(6) Uani 1 1 d . . . . .
H29A H 0.6599 0.1908 0.7291 0.091 Uiso 1 1 calc R U . . .
H29B H 0.5842 0.1718 0.6445 0.091 Uiso 1 1 calc R U . . .
H29C H 0.5305 0.2494 0.7232 0.091 Uiso 1 1 calc R U . . .
C3 C 0.5755(3) 0.7594(2) 0.58740(14) 0.0571(6) Uani 1 1 d . . . . .
C25 C 1.0303(3) 0.3822(3) 0.53302(15) 0.0637(7) Uani 1 1 d . . . . .
H25 H 1.1026 0.3960 0.4985 0.076 Uiso 1 1 calc R U . . .
C27 C 0.8330(3) 0.2396(2) 0.56815(14) 0.0596(6) Uani 1 1 d . . . . .
H27 H 0.7729 0.1614 0.5575 0.072 Uiso 1 1 calc R U . . .
C11 C 1.0915(3) 1.0564(2) 0.71053(16) 0.0634(7) Uani 1 1 d . . . . .
C34 C 0.6285(3) 0.2521(2) 0.93457(16) 0.0687(7) Uani 1 1 d . . . . .
H34 H 0.5512 0.1970 0.9469 0.082 Uiso 1 1 calc R U . . .
C17 C 0.9362(3) 0.8111(2) 0.91073(15) 0.0616(6) Uani 1 1 d . . . . .
H17 H 1.0098 0.8736 0.9033 0.074 Uiso 1 1 calc R U . . .
C26 C 0.9414(3) 0.2657(3) 0.51870(15) 0.0696(7) Uani 1 1 d . . . . .
H26 H 0.9553 0.2033 0.4745 0.083 Uiso 1 1 calc R U . . .
C18 C 0.8750(3) 0.8190(2) 0.98091(15) 0.0660(7) Uani 1 1 d . . . . .
H18 H 0.9021 0.8871 1.0272 0.079 Uiso 1 1 calc R U . . .
C33 C 0.7760(3) 0.2608(2) 0.95561(16) 0.0705(7) Uani 1 1 d . . . . .
H33 H 0.7981 0.2113 0.9817 0.085 Uiso 1 1 calc R U . . .
C6 C 0.4693(3) 0.6418(3) 0.59073(18) 0.0754(8) Uani 1 1 d . . . . .
H6A H 0.5151 0.5769 0.5705 0.113 Uiso 1 1 calc R U . . .
H6B H 0.3774 0.6234 0.5583 0.113 Uiso 1 1 calc R U . . .
H6C H 0.4490 0.6515 0.6455 0.113 Uiso 1 1 calc R U . . .
C14 C 1.2280(4) 1.0704(3) 0.7657(2) 0.0891(10) Uani 1 1 d . . . . .
H14A H 1.1962 1.0614 0.8155 0.134 Uiso 1 1 calc R U . . .
H14B H 1.2959 1.1490 0.7765 0.134 Uiso 1 1 calc R U . . .
H14C H 1.2773 1.0097 0.7395 0.134 Uiso 1 1 calc R U . . .
C12 C 1.1510(4) 1.0731(3) 0.6325(2) 0.0924(10) Uani 1 1 d . . . . .
H12A H 1.2078 1.0165 0.6098 0.139 Uiso 1 1 calc R U . . .
H12B H 1.2139 1.1538 0.6447 0.139 Uiso 1 1 calc R U . . .
H12C H 1.0685 1.0593 0.5945 0.139 Uiso 1 1 calc R U . . .
C5 C 0.4930(3) 0.8577(3) 0.6207(2) 0.0849(9) Uani 1 1 d . . . . .
H5A H 0.4825 0.8710 0.6769 0.127 Uiso 1 1 calc R U . . .
H5B H 0.3959 0.8320 0.5917 0.127 Uiso 1 1 calc R U . . .
H5C H 0.5493 0.9315 0.6143 0.127 Uiso 1 1 calc R U . . .
C4 C 0.6000(4) 0.7404(3) 0.49815(17) 0.0852(9) Uani 1 1 d . . . . .
H4A H 0.6621 0.8137 0.4936 0.128 Uiso 1 1 calc R U . . .
H4B H 0.5053 0.7187 0.4674 0.128 Uiso 1 1 calc R U . . .
H4C H 0.6479 0.6768 0.4778 0.128 Uiso 1 1 calc R U . . .
C13 C 1.0180(4) 1.1577(3) 0.7547(2) 0.1028(11) Uani 1 1 d . . . . .
H13A H 0.9397 1.1579 0.7191 0.154 Uiso 1 1 calc R U . . .
H13B H 1.0919 1.2344 0.7709 0.154 Uiso 1 1 calc R U . . .
H13C H 0.9768 1.1436 0.8015 0.154 Uiso 1 1 calc R U . . .

loop_
_atom_site_aniso_label
_atom_site_aniso_U_11
_atom_site_aniso_U_22
_atom_site_aniso_U_33
_atom_site_aniso_U_23
_atom_site_aniso_U_13
_atom_site_aniso_U_12
S1 0.0655(4) 0.0579(4) 0.0441(3) 0.0101(3) 0.0069(3) 0.0162(3)
O1 0.0849(13) 0.0623(11) 0.1032(15) 0.0523(11) -0.0047(11) 0.0132(9)
N1 0.0503(10) 0.0395(9) 0.0454(10) 0.0126(8) 0.0063(8) 0.0106(8)
C22 0.0387(11) 0.0424(11) 0.0440(11) 0.0172(9) 0.0026(8) 0.0131(9)
C21 0.0389(11) 0.0402(10) 0.0412(11) 0.0143(9) 0.0029(8) 0.0109(8)
C23 0.0451(12) 0.0512(12) 0.0411(11) 0.0189(9) 0.0043(9) 0.0194(9)
C20 0.0394(11) 0.0428(11) 0.0410(11) 0.0146(9) 0.0037(8) 0.0106(9)
C8 0.0451(12) 0.0425(11) 0.0443(11) 0.0163(9) 0.0085(9) 0.0105(9)
C30 0.0449(12) 0.0457(11) 0.0411(11) 0.0155(9) 0.0031(9) 0.0119(9)
C36 0.0401(11) 0.0440(11) 0.0475(12) 0.0161(9) 0.0020(9) 0.0116(9)
C9 0.0447(12) 0.0452(12) 0.0512(12) 0.0167(10) 0.0061(9) 0.0057(9)
C15 0.0371(11) 0.0443(11) 0.0498(12) 0.0169(9) 0.0020(9) 0.0081(9)
C16 0.0476(12) 0.0417(11) 0.0453(12) 0.0138(9) -0.0003(9) 0.0109(9)
C7 0.0484(12) 0.0393(11) 0.0484(12) 0.0160(9) 0.0045(9) 0.0071(9)
C2 0.0533(13) 0.0443(12) 0.0479(12) 0.0186(10) 0.0074(9) 0.0132(10)
C19 0.0441(12) 0.0442(11) 0.0423(11) 0.0139(9) 0.0024(9) 0.0151(9)
C1 0.0612(14) 0.0444(12) 0.0558(13) 0.0232(10) 0.0094(11) 0.0162(10)
C41 0.0457(12) 0.0590(13) 0.0489(12) 0.0208(10) 0.0023(9) 0.0134(10)
C10 0.0563(14) 0.0426(12) 0.0512(13) 0.0171(10) 0.0124(10) 0.0103(10)
C28 0.0518(13) 0.0494(12) 0.0420(11) 0.0175(9) 0.0055(9) 0.0213(10)
C24 0.0542(14) 0.0706(15) 0.0500(13) 0.0301(12) 0.0107(10) 0.0241(12)
C35 0.0502(13) 0.0595(14) 0.0625(14) 0.0292(12) 0.0046(11) 0.0119(11)
C31 0.0466(13) 0.0572(13) 0.0547(13) 0.0219(11) 0.0033(10) 0.0159(10)
C37 0.0480(13) 0.0665(15) 0.0506(13) 0.0167(11) 0.0049(10) 0.0163(11)
C38 0.0448(13) 0.0721(16) 0.0651(15) 0.0173(12) 0.0123(11) 0.0184(12)
C40 0.0505(14) 0.0741(16) 0.0616(15) 0.0297(13) -0.0075(11) 0.0140(12)
C39 0.0397(12) 0.0690(16) 0.0778(17) 0.0273(13) 0.0028(11) 0.0178(11)
C32 0.0602(15) 0.0640(15) 0.0635(15) 0.0207(12) -0.0040(11) 0.0276(12)
C29 0.0692(16) 0.0420(12) 0.0619(15) 0.0143(11) 0.0070(12) 0.0047(11)
C3 0.0601(15) 0.0547(13) 0.0596(14) 0.0248(11) -0.0023(11) 0.0143(11)
C25 0.0714(17) 0.0843(19) 0.0523(14) 0.0311(13) 0.0217(12) 0.0395(15)
C27 0.0803(17) 0.0520(13) 0.0506(13) 0.0149(11) 0.0078(12) 0.0281(12)
C11 0.0700(17) 0.0433(12) 0.0700(16) 0.0208(11) 0.0121(13) 0.0019(11)
C34 0.0755(18) 0.0673(16) 0.0756(17) 0.0430(14) 0.0141(14) 0.0158(14)
C17 0.0692(16) 0.0458(13) 0.0597(15) 0.0143(11) -0.0006(12) 0.0036(11)
C26 0.092(2) 0.0750(18) 0.0507(14) 0.0174(13) 0.0171(13) 0.0442(16)
C18 0.0862(19) 0.0513(14) 0.0478(14) 0.0037(11) -0.0013(12) 0.0150(13)
C33 0.093(2) 0.0673(16) 0.0650(16) 0.0327(13) 0.0033(14) 0.0315(15)
C6 0.0600(16) 0.0730(17) 0.088(2) 0.0328(15) -0.0165(14) 0.0034(13)
C14 0.081(2) 0.0682(18) 0.096(2) 0.0310(17) -0.0084(17) -0.0198(15)
C12 0.097(2) 0.083(2) 0.093(2) 0.0471(18) 0.0226(18) -0.0056(17)
C5 0.0690(18) 0.088(2) 0.105(2) 0.0317(18) 0.0016(16) 0.0354(16)
C4 0.092(2) 0.103(2) 0.0612(17) 0.0318(16) -0.0043(15) 0.0223(18)
C13 0.123(3) 0.0464(16) 0.121(3) 0.0116(17) 0.022(2) 0.0139(17)

loop_
_atom_type_symbol
_atom_type_description
_atom_type_scat_dispersion_real
_atom_type_scat_dispersion_imag
_atom_type_scat_source
C C 0.0033 0.0016 'International Tables Vol C Tables 4.2.6.8 and 6.1.1.4'
H H 0.0000 0.0000 'International Tables Vol C Tables 4.2.6.8 and 6.1.1.4'
Cl Cl 0.1484 0.1585 'International Tables Vol C Tables 4.2.6.8 and 6.1.1.4'
N N 0.0061 0.0033 'International Tables Vol C Tables 4.2.6.8 and 6.1.1.4'
O O 0.0106 0.0060 'International Tables Vol C Tables 4.2.6.8 and 6.1.1.4'
S S 0.1246 0.1234 'International Tables Vol C Tables 4.2.6.8 and 6.1.1.4'

loop_
_geom_angle_atom_site_label_1
_geom_angle_atom_site_label_2
_geom_angle_atom_site_label_3
_geom_angle
_geom_angle_site_symmetry_1
_geom_angle_site_symmetry_3
_geom_angle_publ_flag
C18 S1 C19 92.03(11) . . ?
C21 N1 C29 128.42(18) . . ?
C28 N1 C21 108.43(17) . . ?
C28 N1 C29 123.14(18) . . ?
C21 C22 C23 107.50(18) . . ?
C21 C22 C15 125.18(18) . . ?
C23 C22 C15 127.18(18) . . ?
N1 C21 C20 124.02(17) . . ?
C22 C21 N1 109.05(17) . . ?
C22 C21 C20 126.85(18) . . ?
C28 C23 C22 106.81(17) . . ?
C24 C23 C22 133.8(2) . . ?
C24 C23 C28 119.4(2) . . ?
C21 C20 C30 107.77(16) . . ?
C21 C20 C36 111.59(16) . . ?
C21 C20 C19 106.05(16) . . ?
C36 C20 C30 113.44(16) . . ?
C19 C20 C30 108.41(16) . . ?
C19 C20 C36 109.27(16) . . ?
C9 C8 C15 119.28(19) . . ?
C7 C8 C9 118.17(19) . . ?
C7 C8 C15 122.39(18) . . ?
C35 C30 C20 124.40(19) . . ?
C35 C30 C31 117.9(2) . . ?
C31 C30 C20 117.67(18) . . ?
C41 C36 C20 121.43(18) . . ?
C41 C36 C37 117.4(2) . . ?
C37 C36 C20 121.11(18) . . ?
C8 C9 H9 118.7 . . ?
C10 C9 C8 122.6(2) . . ?
C10 C9 H9 118.7 . . ?
C22 C15 C8 114.54(17) . . ?
C22 C15 H15 107.2 . . ?
C22 C15 C16 109.32(17) . . ?
C8 C15 H15 107.2 . . ?
C16 C15 C8 111.06(16) . . ?
C16 C15 H15 107.2 . . ?
C19 C16 C15 123.83(19) . . ?
C19 C16 C17 112.0(2) . . ?
C17 C16 C15 124.1(2) . . ?
C8 C7 H7 118.6 . . ?
C8 C7 C2 122.70(19) . . ?
C2 C7 H7 118.6 . . ?
C7 C2 C1 116.6(2) . . ?
C7 C2 C3 121.87(19) . . ?
C1 C2 C3 121.54(19) . . ?
C20 C19 S1 121.46(15) . . ?
C16 C19 S1 110.82(16) . . ?
C16 C19 C20 127.66(18) . . ?
O1 C1 C2 116.8(2) . . ?
O1 C1 C10 120.3(2) . . ?
C10 C1 C2 122.94(19) . . ?
C36 C41 H41 119.4 . . ?
C40 C41 C36 121.2(2) . . ?
C40 C41 H41 119.4 . . ?
C9 C10 C1 116.91(19) . . ?
C9 C10 C11 120.8(2) . . ?
C1 C10 C11 122.2(2) . . ?
N1 C28 C23 108.19(18) . . ?
N1 C28 C27 130.3(2) . . ?
C27 C28 C23 121.5(2) . . ?
C23 C24 H24 120.7 . . ?
C25 C24 C23 118.5(2) . . ?
C25 C24 H24 120.7 . . ?
C30 C35 H35 119.4 . . ?
C30 C35 C34 121.2(2) . . ?
C34 C35 H35 119.4 . . ?
C30 C31 H31 119.1 . . ?
C32 C31 C30 121.7(2) . . ?
C32 C31 H31 119.1 . . ?
C36 C37 H37 119.4 . . ?
C38 C37 C36 121.2(2) . . ?
C38 C37 H37 119.4 . . ?
C37 C38 H38 119.9 . . ?
C39 C38 C37 120.2(2) . . ?
C39 C38 H38 119.9 . . ?
C41 C40 H40 119.7 . . ?
C39 C40 C41 120.6(2) . . ?
C39 C40 H40 119.7 . . ?
C38 C39 H39 120.3 . . ?
C40 C39 C38 119.3(2) . . ?
C40 C39 H39 120.3 . . ?
C31 C32 H32 120.1 . . ?
C31 C32 C33 119.7(2) . . ?
C33 C32 H32 120.1 . . ?
N1 C29 H29A 109.5 . . ?
N1 C29 H29B 109.5 . . ?
N1 C29 H29C 109.5 . . ?
H29A C29 H29B 109.5 . . ?
H29A C29 H29C 109.5 . . ?
H29B C29 H29C 109.5 . . ?
C6 C3 C2 111.37(18) . . ?
C6 C3 C5 105.8(2) . . ?
C6 C3 C4 107.3(2) . . ?
C5 C3 C2 111.5(2) . . ?
C4 C3 C2 110.1(2) . . ?
C4 C3 C5 110.5(2) . . ?
C24 C25 H25 119.4 . . ?
C24 C25 C26 121.2(2) . . ?
C26 C25 H25 119.4 . . ?
C28 C27 H27 121.3 . . ?
C26 C27 C28 117.4(2) . . ?
C26 C27 H27 121.3 . . ?
C14 C11 C10 111.3(2) . . ?
C14 C11 C12 106.5(2) . . ?
C14 C11 C13 107.4(3) . . ?
C12 C11 C10 112.2(2) . . ?
C12 C11 C13 110.6(2) . . ?
C13 C11 C10 108.7(2) . . ?
C35 C34 H34 120.0 . . ?
C35 C34 C33 120.0(2) . . ?
C33 C34 H34 120.0 . . ?
C16 C17 H17 123.6 . . ?
C18 C17 C16 112.9(2) . . ?
C18 C17 H17 123.6 . . ?
C25 C26 H26 119.0 . . ?
C27 C26 C25 122.0(2) . . ?
C27 C26 H26 119.0 . . ?
S1 C18 H18 123.9 . . ?
C17 C18 S1 112.25(19) . . ?
C17 C18 H18 123.9 . . ?
C32 C33 C34 119.5(2) . . ?
C32 C33 H33 120.2 . . ?
C34 C33 H33 120.2 . . ?
C3 C6 H6A 109.5 . . ?
C3 C6 H6B 109.5 . . ?
C3 C6 H6C 109.5 . . ?
H6A C6 H6B 109.5 . . ?
H6A C6 H6C 109.5 . . ?
H6B C6 H6C 109.5 . . ?
C11 C14 H14A 109.5 . . ?
C11 C14 H14B 109.5 . . ?
C11 C14 H14C 109.5 . . ?
H14A C14 H14B 109.5 . . ?
H14A C14 H14C 109.5 . . ?
H14B C14 H14C 109.5 . . ?
C11 C12 H12A 109.5 . . ?
C11 C12 H12B 109.5 . . ?
C11 C12 H12C 109.5 . . ?
H12A C12 H12B 109.5 . . ?
H12A C12 H12C 109.5 . . ?
H12B C12 H12C 109.5 . . ?
C3 C5 H5A 109.5 . . ?
C3 C5 H5B 109.5 . . ?
C3 C5 H5C 109.5 . . ?
H5A C5 H5B 109.5 . . ?
H5A C5 H5C 109.5 . . ?
H5B C5 H5C 109.5 . . ?
C3 C4 H4A 109.5 . . ?
C3 C4 H4B 109.5 . . ?
C3 C4 H4C 109.5 . . ?
H4A C4 H4B 109.5 . . ?
H4A C4 H4C 109.5 . . ?
H4B C4 H4C 109.5 . . ?
C11 C13 H13A 109.5 . . ?
C11 C13 H13B 109.5 . . ?
C11 C13 H13C 109.5 . . ?
H13A C13 H13B 109.5 . . ?
H13A C13 H13C 109.5 . . ?
H13B C13 H13C 109.5 . . ?

loop_
_geom_bond_atom_site_label_1
_geom_bond_atom_site_label_2
_geom_bond_distance
_geom_bond_site_symmetry_2
_geom_bond_publ_flag
S1 C19 1.735(2) . ?
S1 C18 1.700(3) . ?
O1 C1 1.389(3) . ?
N1 C21 1.399(3) . ?
N1 C28 1.378(3) . ?
N1 C29 1.459(3) . ?
C22 C21 1.372(3) . ?
C22 C23 1.431(3) . ?
C22 C15 1.499(3) . ?
C21 C20 1.516(3) . ?
C23 C28 1.412(3) . ?
C23 C24 1.408(3) . ?
C20 C30 1.562(3) . ?
C20 C36 1.544(3) . ?
C20 C19 1.530(3) . ?
C8 C9 1.392(3) . ?
C8 C15 1.534(3) . ?
C8 C7 1.389(3) . ?
C30 C35 1.382(3) . ?
C30 C31 1.391(3) . ?
C36 C41 1.394(3) . ?
C36 C37 1.394(3) . ?
C9 H9 0.9300 . ?
C9 C10 1.392(3) . ?
C15 H15 0.9800 . ?
C15 C16 1.513(3) . ?
C16 C19 1.368(3) . ?
C16 C17 1.434(3) . ?
C7 H7 0.9300 . ?
C7 C2 1.395(3) . ?
C2 C1 1.411(3) . ?
C2 C3 1.546(3) . ?
C1 C10 1.402(3) . ?
C41 H41 0.9300 . ?
C41 C40 1.384(3) . ?
C10 C11 1.553(3) . ?
C28 C27 1.394(3) . ?
C24 H24 0.9300 . ?
C24 C25 1.374(3) . ?
C35 H35 0.9300 . ?
C35 C34 1.387(3) . ?
C31 H31 0.9300 . ?
C31 C32 1.379(3) . ?
C37 H37 0.9300 . ?
C37 C38 1.386(3) . ?
C38 H38 0.9300 . ?
C38 C39 1.383(3) . ?
C40 H40 0.9300 . ?
C40 C39 1.371(3) . ?
C39 H39 0.9300 . ?
C32 H32 0.9300 . ?
C32 C33 1.384(4) . ?
C29 H29A 0.9600 . ?
C29 H29B 0.9600 . ?
C29 H29C 0.9600 . ?
C3 C6 1.538(3) . ?
C3 C5 1.544(4) . ?
C3 C4 1.541(4) . ?
C25 H25 0.9300 . ?
C25 C26 1.388(4) . ?
C27 H27 0.9300 . ?
C27 C26 1.380(4) . ?
C11 C14 1.535(4) . ?
C11 C12 1.541(4) . ?
C11 C13 1.550(4) . ?
C34 H34 0.9300 . ?
C34 C33 1.388(4) . ?
C17 H17 0.9300 . ?
C17 C18 1.350(4) . ?
C26 H26 0.9300 . ?
C18 H18 0.9300 . ?
C33 H33 0.9300 . ?
C6 H6A 0.9600 . ?
C6 H6B 0.9600 . ?
C6 H6C 0.9600 . ?
C14 H14A 0.9600 . ?
C14 H14B 0.9600 . ?
C14 H14C 0.9600 . ?
C12 H12A 0.9600 . ?
C12 H12B 0.9600 . ?
C12 H12C 0.9600 . ?
C5 H5A 0.9600 . ?
C5 H5B 0.9600 . ?
C5 H5C 0.9600 . ?
C4 H4A 0.9600 . ?
C4 H4B 0.9600 . ?
C4 H4C 0.9600 . ?
C13 H13A 0.9600 . ?
C13 H13B 0.9600 . ?
C13 H13C 0.9600 . ?

loop_
_geom_torsion_atom_site_label_1
_geom_torsion_atom_site_label_2
_geom_torsion_atom_site_label_3
_geom_torsion_atom_site_label_4
_geom_torsion
_geom_torsion_site_symmetry_1
_geom_torsion_site_symmetry_2
_geom_torsion_site_symmetry_3
_geom_torsion_site_symmetry_4
_geom_torsion_publ_flag
O1 C1 C10 C9 -177.3(2) . . . . ?
O1 C1 C10 C11 5.4(3) . . . . ?
N1 C21 C20 C30 53.2(2) . . . . ?
N1 C21 C20 C36 -72.0(2) . . . . ?
N1 C21 C20 C19 169.10(18) . . . . ?
N1 C28 C27 C26 -176.6(2) . . . . ?
C22 C21 C20 C30 -123.2(2) . . . . ?
C22 C21 C20 C36 111.6(2) . . . . ?
C22 C21 C20 C19 -7.3(3) . . . . ?
C22 C23 C28 N1 -0.2(2) . . . . ?
C22 C23 C28 C27 -179.2(2) . . . . ?
C22 C23 C24 C25 176.9(2) . . . . ?
C22 C15 C16 C19 -9.0(3) . . . . ?
C22 C15 C16 C17 169.2(2) . . . . ?
C21 N1 C28 C23 -0.8(2) . . . . ?
C21 N1 C28 C27 178.1(2) . . . . ?
C21 C22 C23 C28 1.1(2) . . . . ?
C21 C22 C23 C24 -175.9(2) . . . . ?
C21 C22 C15 C8 -116.4(2) . . . . ?
C21 C22 C15 C16 9.0(3) . . . . ?
C21 C20 C30 C35 -115.9(2) . . . . ?
C21 C20 C30 C31 60.9(2) . . . . ?
C21 C20 C36 C41 -6.6(3) . . . . ?
C21 C20 C36 C37 176.33(19) . . . . ?
C21 C20 C19 S1 -169.86(14) . . . . ?
C21 C20 C19 C16 7.2(3) . . . . ?
C23 C22 C21 N1 -1.6(2) . . . . ?
C23 C22 C21 C20 175.21(18) . . . . ?
C23 C22 C15 C8 68.5(3) . . . . ?
C23 C22 C15 C16 -166.17(19) . . . . ?
C23 C28 C27 C26 2.1(3) . . . . ?
C23 C24 C25 C26 0.9(4) . . . . ?
C20 C30 C35 C34 176.4(2) . . . . ?
C20 C30 C31 C32 -176.2(2) . . . . ?
C20 C36 C41 C40 -177.8(2) . . . . ?
C20 C36 C37 C38 177.5(2) . . . . ?
C8 C9 C10 C1 -2.4(3) . . . . ?
C8 C9 C10 C11 174.9(2) . . . . ?
C8 C15 C16 C19 118.4(2) . . . . ?
C8 C15 C16 C17 -63.4(3) . . . . ?
C8 C7 C2 C1 -0.7(3) . . . . ?
C8 C7 C2 C3 179.7(2) . . . . ?
C30 C20 C36 C41 -128.6(2) . . . . ?
C30 C20 C36 C37 54.4(3) . . . . ?
C30 C20 C19 S1 -54.4(2) . . . . ?
C30 C20 C19 C16 122.7(2) . . . . ?
C30 C35 C34 C33 -0.1(4) . . . . ?
C30 C31 C32 C33 -0.6(4) . . . . ?
C36 C20 C30 C35 8.1(3) . . . . ?
C36 C20 C30 C31 -175.03(18) . . . . ?
C36 C20 C19 S1 69.7(2) . . . . ?
C36 C20 C19 C16 -113.2(2) . . . . ?
C36 C41 C40 C39 0.1(4) . . . . ?
C36 C37 C38 C39 0.3(4) . . . . ?
C9 C8 C15 C22 -147.58(19) . . . . ?
C9 C8 C15 C16 88.0(2) . . . . ?
C9 C8 C7 C2 0.7(3) . . . . ?
C9 C10 C11 C14 0.4(3) . . . . ?
C9 C10 C11 C12 119.7(3) . . . . ?
C9 C10 C11 C13 -117.7(3) . . . . ?
C15 C22 C21 N1 -177.57(18) . . . . ?
C15 C22 C21 C20 -0.7(3) . . . . ?
C15 C22 C23 C28 176.98(19) . . . . ?
C15 C22 C23 C24 0.0(4) . . . . ?
C15 C8 C9 C10 -174.70(19) . . . . ?
C15 C8 C7 C2 176.15(19) . . . . ?
C15 C16 C19 S1 178.25(16) . . . . ?
C15 C16 C19 C20 0.9(3) . . . . ?
C15 C16 C17 C18 -178.0(2) . . . . ?
C16 C17 C18 S1 -0.4(3) . . . . ?
C7 C8 C9 C10 0.9(3) . . . . ?
C7 C8 C15 C22 37.0(3) . . . . ?
C7 C8 C15 C16 -87.4(2) . . . . ?
C7 C2 C1 O1 178.80(19) . . . . ?
C7 C2 C1 C10 -1.0(3) . . . . ?
C7 C2 C3 C6 4.0(3) . . . . ?
C7 C2 C3 C5 122.0(2) . . . . ?
C7 C2 C3 C4 -115.0(2) . . . . ?
C2 C1 C10 C9 2.4(3) . . . . ?
C2 C1 C10 C11 -174.8(2) . . . . ?
C19 S1 C18 C17 0.3(2) . . . . ?
C19 C20 C30 C35 129.7(2) . . . . ?
C19 C20 C30 C31 -53.5(2) . . . . ?
C19 C20 C36 C41 110.4(2) . . . . ?
C19 C20 C36 C37 -66.7(2) . . . . ?
C19 C16 C17 C18 0.4(3) . . . . ?
C1 C2 C3 C6 -175.7(2) . . . . ?
C1 C2 C3 C5 -57.7(3) . . . . ?
C1 C2 C3 C4 65.4(3) . . . . ?
C1 C10 C11 C14 177.5(2) . . . . ?
C1 C10 C11 C12 -63.2(3) . . . . ?
C1 C10 C11 C13 59.4(3) . . . . ?
C41 C36 C37 C38 0.4(3) . . . . ?
C41 C40 C39 C38 0.6(4) . . . . ?
C28 N1 C21 C22 1.5(2) . . . . ?
C28 N1 C21 C20 -175.43(17) . . . . ?
C28 C23 C24 C25 0.2(3) . . . . ?
C28 C27 C26 C25 -1.1(4) . . . . ?
C24 C23 C28 N1 177.30(18) . . . . ?
C24 C23 C28 C27 -1.7(3) . . . . ?
C24 C25 C26 C27 -0.4(4) . . . . ?
C35 C30 C31 C32 0.8(3) . . . . ?
C35 C34 C33 C32 0.4(4) . . . . ?
C31 C30 C35 C34 -0.4(4) . . . . ?
C31 C32 C33 C34 0.0(4) . . . . ?
C37 C36 C41 C40 -0.6(3) . . . . ?
C37 C38 C39 C40 -0.8(4) . . . . ?
C29 N1 C21 C22 -177.3(2) . . . . ?
C29 N1 C21 C20 5.7(3) . . . . ?
C29 N1 C28 C23 178.13(19) . . . . ?
C29 N1 C28 C27 -3.0(4) . . . . ?
C3 C2 C1 O1 -1.5(3) . . . . ?
C3 C2 C1 C10 178.7(2) . . . . ?
C17 C16 C19 S1 -0.2(2) . . . . ?
C17 C16 C19 C20 -177.47(19) . . . . ?
C18 S1 C19 C20 177.44(17) . . . . ?
C18 S1 C19 C16 -0.07(18) . . . . ?

loop_
_smtbx_masks_void_nr
_smtbx_masks_void_average_x
_smtbx_masks_void_average_y
_smtbx_masks_void_average_z
_smtbx_masks_void_volume
_smtbx_masks_void_count_electrons
_smtbx_masks_void_content
1 -0.500 0.000 0.000 288.7 88.4 ?
2 0.500 1.000 0.500 23.9 0.0 ?
